data_3000261
loop_
_publ_author_name
'Gombotz, Maria'
'Rettenwander, Daniel'
'Wilkening, H. Martin R.'

_publ_section_title
;
 Lithium-Ion Transport in Nanocrystalline Spinel-type Li[InxLiy]Br4
;
_journal_name_full 'To be published in Frontiers in Chemistry'
_chemical_formula_sum 'Br3.92 In0.62 Li2.38'
_chemical_name_mineral Li3InBr4
_symmetry_space_group_name_H-M 'F d -3 m :2'
_cell_angle_alpha 90
_cell_angle_beta 90
_cell_angle_gamma 90
_cell_length_a 11.02614(86)
_cell_length_b 11.02614(86)
_cell_length_c 11.02614(86)
_cell_volume 1340.51(18)
_cod_database_code 3000261
_cod_hold_until_date 2020-02-10

loop_
_atom_site_label
_atom_site_fract_x
_atom_site_fract_y
_atom_site_fract_z
? ? ? ?
